data_4328018
loop_
_publ_author_name
'Daniel L. Reger'
'Agota Debreczeni'
'Mark D. Smith'
'Julia Jezierska'
'Andrew Ozarowski'

_publ_contact_author_address
;
Department of Chemistry and Biochemistry
University of South Carolina
Columbia, South Carolina 29208
USA
;
_publ_contact_author_email reger@mail.chem.sc.edu
_publ_contact_author_fax '1 803 777 9521'
_publ_contact_author_name 'Professor Daniel L. Reger'
_publ_contact_author_phone '1 803 777 2587'
_publ_section_title
;
 Copper(II) Carboxylate Dimers Prepared from Ligands Designed to Form a
 Robust \p...\p Stacking Synthon: Supramolecular Structures and Molecular
 Properties
;
_journal_name_full 'Inorganic Chemistry'
_journal_page_first 1068
_journal_page_last 1083
_journal_paper_doi 10.1021/ic202198k
_journal_volume 51
_journal_year 2012
_chemical_formula_moiety 'C62 H48 Cu2 N4 O18'
_chemical_formula_sum 'C62 H48 Cu2 N4 O18'
_chemical_formula_weight 1264.12
_chemical_name_systematic
; 
 ? 
;
_space_group_IT_number 14
_symmetry_cell_setting monoclinic
_symmetry_space_group_name_Hall '-P 2ybc'
_symmetry_space_group_name_H-M 'P 1 21/c 1'
_atom_sites_solution_hydrogens mixed
_atom_sites_solution_primary direct
_atom_sites_solution_secondary difmap
_audit_creation_method SHELXL-97
_cell_angle_alpha 90.00
_cell_angle_beta 100.1080(10)
_cell_angle_gamma 90.00
_cell_formula_units_Z 2
_cell_length_a 7.4244(4)
_cell_length_b 22.7983(11)
_cell_length_c 16.0071(8)
_cell_measurement_reflns_used 2926
_cell_measurement_temperature 150(1)
_cell_measurement_theta_max 21.075
_cell_measurement_theta_min 2.205
_cell_volume 2667.4(2)
_computing_cell_refinement 'SAINT+ NT V6.22 (Bruker, 2001)'
_computing_data_collection 'SMART NT V5.625 (Bruker, 1998)'
_computing_data_reduction 'SAINT+ NT V6.22'
_computing_molecular_graphics 'SHELXTL V6.1 (Sheldrick, 2000)'
_computing_publication_material 'SHELXTL V6.1'
_computing_structure_refinement 'SHELXL-97 (Sheldrick, 1997)'
_computing_structure_solution 'SHELXS-97 (Sheldrick, 1990)'
_diffrn_ambient_temperature 150(1)
_diffrn_measured_fraction_theta_full 1.000
_diffrn_measured_fraction_theta_max 1.000
_diffrn_measurement_device_type 'Bruker SMART APEX CCD diffractometer'
_diffrn_measurement_method 'omega scans'
_diffrn_radiation_monochromator graphite
_diffrn_radiation_source 'fine-focus sealed tube'
_diffrn_radiation_type MoK\a
_diffrn_radiation_wavelength 0.71073
_diffrn_reflns_av_R_equivalents 0.0841
_diffrn_reflns_av_sigmaI/netI 0.0807
_diffrn_reflns_limit_h_max 8
_diffrn_reflns_limit_h_min -8
_diffrn_reflns_limit_k_max 27
_diffrn_reflns_limit_k_min -27
_diffrn_reflns_limit_l_max 19
_diffrn_reflns_limit_l_min -19
_diffrn_reflns_number 23800
_diffrn_reflns_theta_full 25.05
_diffrn_reflns_theta_max 25.05
_diffrn_reflns_theta_min 1.57
_exptl_absorpt_coefficient_mu 0.882
_exptl_absorpt_correction_type none
_exptl_crystal_colour blue-green
_exptl_crystal_density_diffrn 1.574
_exptl_crystal_density_meas 0
_exptl_crystal_description bar
_exptl_crystal_F_000 1300
_exptl_crystal_size_max 0.16
_exptl_crystal_size_mid 0.12
_exptl_crystal_size_min 0.05
_refine_diff_density_max 0.505
_refine_diff_density_min -0.399
_refine_diff_density_rms 0.072
_refine_ls_extinction_method none
_refine_ls_goodness_of_fit_ref 0.905
_refine_ls_hydrogen_treatment mixed
_refine_ls_matrix_type full
_refine_ls_number_parameters 393
_refine_ls_number_reflns 4717
_refine_ls_number_restraints 1
_refine_ls_restrained_S_all 0.905
_refine_ls_R_factor_all 0.0647
_refine_ls_R_factor_gt 0.0422
_refine_ls_shift/su_max 0.001
_refine_ls_shift/su_mean 0.000
_refine_ls_structure_factor_coef Fsqd
_refine_ls_weighting_details 'calc w=1/[\s^2^(Fo^2^)+(0.0283P)^2^+0.0000P] where P=(Fo^2^+2Fc^2^)/3'
_refine_ls_weighting_scheme calc
_refine_ls_wR_factor_gt 0.0793
_refine_ls_wR_factor_ref 0.0870
_reflns_number_gt 3396
_reflns_number_total 4717
_reflns_threshold_expression >2sigma(I)
_cod_data_source_file ic202198k_si_001_2.cif
_cod_data_source_block 1
_cod_original_sg_symbol_H-M 'P 21/c'
_cod_database_code 4328018

loop_
_symmetry_equiv_pos_as_xyz
'x, y, z'
'-x, y+1/2, -z+1/2'
'-x, -y, -z'
'x, -y-1/2, z-1/2'

loop_
_atom_site_label
_atom_site_type_symbol
_atom_site_fract_x
_atom_site_fract_y
_atom_site_fract_z
_atom_site_U_iso_or_equiv
_atom_site_adp_type
_atom_site_occupancy
_atom_site_symmetry_multiplicity
_atom_site_calc_flag
_atom_site_refinement_flags
Cu1 Cu 0.35254(5) 0.513250(16) 0.52979(2) 0.01811(12) Uani 1 1 d .
C1 C 0.6245(5) 0.30823(14) 0.8584(2) 0.0220(8) Uani 1 1 d .
C2 C 0.7165(4) 0.28433(13) 0.94022(19) 0.0192(8) Uani 1 1 d .
C3 C 0.8113(4) 0.32228(13) 1.0023(2) 0.0190(8) Uani 1 1 d .
C4 C 0.8261(5) 0.38296(13) 0.9865(2) 0.0201(8) Uani 1 1 d .
C5 C 0.7407(5) 0.40745(14) 0.9038(2) 0.0224(8) Uani 1 1 d .
C6 C 0.7090(5) 0.22547(14) 0.9558(2) 0.0233(8) Uani 1 1 d .
H6 H 0.6448 0.2002 0.9135 0.028 Uiso 1 1 calc R
C7 C 0.7949(5) 0.20226(14) 1.0332(2) 0.0251(9) Uani 1 1 d .
H7 H 0.7896 0.1612 1.0430 0.030 Uiso 1 1 calc R
C8 C 0.8860(5) 0.23776(14) 1.0948(2) 0.0255(8) Uani 1 1 d .
H8 H 0.9426 0.2213 1.1474 0.031 Uiso 1 1 calc R
C9 C 0.8978(5) 0.29869(14) 1.0817(2) 0.0210(8) Uani 1 1 d .
C10 C 0.9934(5) 0.33773(14) 1.1435(2) 0.0261(8) Uani 1 1 d .
H10 H 1.0494 0.3231 1.1974 0.031 Uiso 1 1 calc R
C11 C 1.0052(5) 0.39571(14) 1.1259(2) 0.0249(8) Uani 1 1 d .
H11 H 1.0705 0.4211 1.1677 0.030 Uiso 1 1 calc R
C12 C 0.9234(5) 0.41877(14) 1.0479(2) 0.0227(8) Uani 1 1 d .
H12 H 0.9347 0.4594 1.0368 0.027 Uiso 1 1 calc R
C13 C 0.5492(5) 0.39409(15) 0.7640(2) 0.0275(9) Uani 1 1 d .
H13A H 0.5048 0.4340 0.7738 0.033 Uiso 1 1 calc R
H13B H 0.4422 0.3698 0.7399 0.033 Uiso 1 1 calc R
C14 C 0.6800(5) 0.39706(14) 0.7019(2) 0.0265(9) Uani 1 1 d .
H14A H 0.7019 0.3568 0.6828 0.032 Uiso 1 1 calc R
H14B H 0.7985 0.4128 0.7314 0.032 Uiso 1 1 calc R
C15 C 0.6131(5) 0.43458(13) 0.6250(2) 0.0213(8) Uani 1 1 d .
C16 C 0.8604(5) 0.77284(14) 0.6214(2) 0.0244(8) Uani 1 1 d .
C17 C 0.7910(5) 0.83068(13) 0.5884(2) 0.0215(8) Uani 1 1 d .
C18 C 0.6905(5) 0.83553(14) 0.5053(2) 0.0218(8) Uani 1 1 d .
C19 C 0.6487(5) 0.78561(14) 0.4534(2) 0.0234(8) Uani 1 1 d .
C20 C 0.7100(5) 0.72719(15) 0.4862(2) 0.0257(8) Uani 1 1 d .
C21 C 0.8297(5) 0.87961(14) 0.6387(2) 0.0261(8) Uani 1 1 d .
H21 H 0.8957 0.8759 0.6949 0.031 Uiso 1 1 calc R
C22 C 0.7714(5) 0.93511(14) 0.6067(2) 0.0281(9) Uani 1 1 d .
H22 H 0.7974 0.9688 0.6416 0.034 Uiso 1 1 calc R
C23 C 0.6785(5) 0.94088(15) 0.5264(2) 0.0305(9) Uani 1 1 d .
H23 H 0.6430 0.9789 0.5055 0.037 Uiso 1 1 calc R
C24 C 0.6330(5) 0.89191(14) 0.4731(2) 0.0254(8) Uani 1 1 d .
C25 C 0.5353(5) 0.89630(16) 0.3887(2) 0.0323(9) Uani 1 1 d .
H25 H 0.4973 0.9337 0.3658 0.039 Uiso 1 1 calc R
C26 C 0.4956(5) 0.84702(16) 0.3400(2) 0.0325(9) Uani 1 1 d .
H26 H 0.4286 0.8505 0.2839 0.039 Uiso 1 1 calc R
C27 C 0.5529(5) 0.79134(15) 0.3722(2) 0.0287(9) Uani 1 1 d .
H27 H 0.5252 0.7575 0.3376 0.034 Uiso 1 1 calc R
C28 C 0.8956(5) 0.66839(14) 0.5970(2) 0.0294(9) Uani 1 1 d .
H28A H 1.0096 0.6745 0.6386 0.035 Uiso 1 1 calc R
H28B H 0.9274 0.6459 0.5487 0.035 Uiso 1 1 calc R
C29 C 0.7621(5) 0.63247(14) 0.6387(2) 0.0260(9) Uani 1 1 d .
H29A H 0.8310 0.6135 0.6901 0.031 Uiso 1 1 calc R
H29B H 0.6725 0.6596 0.6571 0.031 Uiso 1 1 calc R
C30 C 0.6588(5) 0.58579(13) 0.5830(2) 0.0206(8) Uani 1 1 d .
C31 C 0.1162(6) 0.5099(2) 0.6735(3) 0.0794(18) Uani 1 1 d .
H31A H 0.1777 0.4718 0.6831 0.119 Uiso 1 1 calc R
H31B H -0.0105 0.5062 0.6825 0.119 Uiso 1 1 calc R
H31C H 0.1805 0.5388 0.7131 0.119 Uiso 1 1 calc R
N1 N 0.6399(4) 0.36864(11) 0.84557(16) 0.0215(7) Uani 1 1 d .
N2 N 0.8220(4) 0.72540(11) 0.56638(17) 0.0229(7) Uani 1 1 d .
O1 O 0.5353(3) 0.27799(10) 0.80320(14) 0.0346(6) Uani 1 1 d .
O2 O 0.7541(3) 0.45885(9) 0.88539(14) 0.0323(6) Uani 1 1 d .
O3 O 0.4631(3) 0.46079(9) 0.62140(13) 0.0240(6) Uani 1 1 d .
O4 O 0.7172(3) 0.43767(9) 0.57034(13) 0.0209(5) Uani 1 1 d .
O5 O 0.9498(3) 0.76632(10) 0.69222(15) 0.0345(6) Uani 1 1 d .
O6 O 0.6695(3) 0.68176(10) 0.44738(15) 0.0361(7) Uani 1 1 d .
O7 O 0.4925(3) 0.57919(9) 0.58726(13) 0.0244(6) Uani 1 1 d .
O8 O 0.7493(3) 0.55445(9) 0.53988(13) 0.0216(5) Uani 1 1 d .
O9 O 0.1173(3) 0.52814(11) 0.59017(15) 0.0310(6) Uani 1 1 d D
H9 H 0.015(3) 0.5396(16) 0.567(2) 0.057(14) Uiso 1 1 d D

loop_
_atom_site_aniso_label
_atom_site_aniso_U_11
_atom_site_aniso_U_22
_atom_site_aniso_U_33
_atom_site_aniso_U_23
_atom_site_aniso_U_13
_atom_site_aniso_U_12
Cu1 0.0184(2) 0.0180(2) 0.0173(2) 0.00226(17) 0.00120(16) 0.00114(19)
C1 0.020(2) 0.028(2) 0.0187(19) -0.0036(15) 0.0063(16) 0.0022(16)
C2 0.019(2) 0.0205(18) 0.0186(19) 0.0019(14) 0.0046(15) 0.0021(15)
C3 0.019(2) 0.0203(18) 0.0191(19) 0.0005(14) 0.0079(15) -0.0010(15)
C4 0.021(2) 0.0222(19) 0.0185(19) 0.0019(14) 0.0079(15) 0.0030(15)
C5 0.025(2) 0.0216(19) 0.0217(19) 0.0009(15) 0.0085(16) 0.0059(16)
C6 0.022(2) 0.0259(19) 0.023(2) -0.0048(15) 0.0068(16) -0.0041(16)
C7 0.033(2) 0.0175(18) 0.027(2) 0.0072(15) 0.0101(18) 0.0002(16)
C8 0.029(2) 0.026(2) 0.022(2) 0.0096(15) 0.0054(16) 0.0050(16)
C9 0.022(2) 0.0235(19) 0.0193(19) 0.0020(14) 0.0073(15) 0.0021(15)
C10 0.027(2) 0.033(2) 0.018(2) 0.0019(15) 0.0036(16) 0.0010(17)
C11 0.027(2) 0.027(2) 0.0190(19) -0.0040(15) 0.0020(16) -0.0023(16)
C12 0.025(2) 0.0172(18) 0.027(2) -0.0011(15) 0.0088(16) 0.0003(15)
C13 0.031(2) 0.032(2) 0.0176(19) 0.0061(15) -0.0015(16) 0.0081(17)
C14 0.032(2) 0.026(2) 0.021(2) 0.0069(15) 0.0057(17) 0.0110(17)
C15 0.028(2) 0.0153(17) 0.0196(19) -0.0013(14) 0.0004(17) -0.0011(16)
C16 0.023(2) 0.027(2) 0.024(2) 0.0004(16) 0.0069(17) -0.0040(16)
C17 0.022(2) 0.0219(18) 0.022(2) -0.0018(14) 0.0071(16) -0.0040(15)
C18 0.021(2) 0.0233(19) 0.023(2) 0.0005(15) 0.0077(16) -0.0012(16)
C19 0.020(2) 0.028(2) 0.022(2) -0.0005(15) 0.0042(16) -0.0040(16)
C20 0.022(2) 0.028(2) 0.028(2) -0.0032(16) 0.0053(16) -0.0053(16)
C21 0.024(2) 0.031(2) 0.024(2) -0.0018(15) 0.0063(16) -0.0040(17)
C22 0.032(2) 0.0223(19) 0.033(2) -0.0057(16) 0.0152(18) -0.0032(17)
C23 0.030(2) 0.024(2) 0.042(2) 0.0048(17) 0.0160(19) 0.0034(17)
C24 0.021(2) 0.0262(19) 0.031(2) 0.0028(16) 0.0088(16) 0.0008(16)
C25 0.026(2) 0.033(2) 0.039(2) 0.0126(18) 0.0086(18) 0.0064(18)
C26 0.028(2) 0.046(2) 0.023(2) 0.0056(17) 0.0027(17) -0.0014(19)
C27 0.025(2) 0.037(2) 0.024(2) -0.0029(16) 0.0032(17) -0.0020(17)
C28 0.025(2) 0.024(2) 0.037(2) 0.0004(16) -0.0016(17) 0.0007(17)
C29 0.028(2) 0.0243(19) 0.023(2) 0.0035(15) -0.0019(17) -0.0014(16)
C30 0.028(2) 0.0143(17) 0.0174(19) 0.0053(14) -0.0017(16) 0.0001(16)
C31 0.042(3) 0.168(5) 0.032(3) 0.029(3) 0.017(2) 0.040(3)
N1 0.0224(17) 0.0262(16) 0.0160(16) 0.0046(12) 0.0037(13) 0.0026(13)
N2 0.0225(17) 0.0170(15) 0.0275(17) 0.0013(12) 0.0001(13) -0.0009(13)
O1 0.0403(17) 0.0356(15) 0.0241(14) -0.0046(11) -0.0050(12) -0.0015(13)
O2 0.0476(18) 0.0196(13) 0.0300(15) 0.0069(11) 0.0075(12) 0.0044(12)
O3 0.0242(14) 0.0278(13) 0.0202(13) 0.0071(10) 0.0041(11) 0.0075(11)
O4 0.0231(14) 0.0212(12) 0.0187(13) 0.0036(9) 0.0044(11) 0.0039(10)
O5 0.0413(17) 0.0335(15) 0.0249(15) 0.0023(11) -0.0048(13) 0.0011(12)
O6 0.0412(17) 0.0245(14) 0.0392(17) -0.0106(11) -0.0027(13) -0.0051(12)
O7 0.0214(15) 0.0255(13) 0.0257(14) -0.0023(10) 0.0026(11) -0.0023(11)
O8 0.0206(14) 0.0186(12) 0.0244(14) -0.0010(10) 0.0008(11) 0.0005(10)
O9 0.0189(15) 0.0513(17) 0.0224(14) 0.0074(12) 0.0027(12) 0.0069(13)

loop_
_atom_type_symbol
_atom_type_description
_atom_type_scat_dispersion_real
_atom_type_scat_dispersion_imag
_atom_type_scat_source
C C 0.0033 0.0016 'International Tables Vol C Tables 4.2.6.8 and 6.1.1.4'
H H 0.0000 0.0000 'International Tables Vol C Tables 4.2.6.8 and 6.1.1.4'
N N 0.0061 0.0033 'International Tables Vol C Tables 4.2.6.8 and 6.1.1.4'
O O 0.0106 0.0060 'International Tables Vol C Tables 4.2.6.8 and 6.1.1.4'
Cu Cu 0.3201 1.2651 'International Tables Vol C Tables 4.2.6.8 and 6.1.1.4'

loop_
_geom_angle_atom_site_label_1
_geom_angle_atom_site_label_2
_geom_angle_atom_site_label_3
_geom_angle
_geom_angle_site_symmetry_1
_geom_angle_site_symmetry_3
O4 Cu1 O3 169.37(10) 3_666 .
O4 Cu1 O7 89.32(9) 3_666 .
O3 Cu1 O7 89.94(9) . .
O4 Cu1 O8 87.94(9) 3_666 3_666
O3 Cu1 O8 90.82(9) . 3_666
O7 Cu1 O8 169.13(9) . 3_666
O4 Cu1 O9 99.10(9) 3_666 .
O3 Cu1 O9 91.52(9) . .
O7 Cu1 O9 94.18(10) . .
O8 Cu1 O9 96.64(10) 3_666 .
O4 Cu1 Cu1 87.20(7) 3_666 3_666
O3 Cu1 Cu1 82.17(7) . 3_666
O7 Cu1 Cu1 86.53(7) . 3_666
O8 Cu1 Cu1 82.84(7) 3_666 3_666
O9 Cu1 Cu1 173.66(7) . 3_666
O1 C1 N1 119.9(3) . .
O1 C1 C2 122.9(3) . .
N1 C1 C2 117.2(3) . .
C6 C2 C3 120.4(3) . .
C6 C2 C1 119.9(3) . .
C3 C2 C1 119.8(3) . .
C2 C3 C4 121.3(3) . .
C2 C3 C9 119.2(3) . .
C4 C3 C9 119.4(3) . .
C12 C4 C3 120.0(3) . .
C12 C4 C5 120.3(3) . .
C3 C4 C5 119.7(3) . .
O2 C5 N1 120.3(3) . .
O2 C5 C4 122.8(3) . .
N1 C5 C4 116.9(3) . .
C2 C6 C7 120.5(3) . .
C2 C6 H6 119.8 . .
C7 C6 H6 119.8 . .
C8 C7 C6 120.7(3) . .
C8 C7 H7 119.7 . .
C6 C7 H7 119.7 . .
C7 C8 C9 120.9(3) . .
C7 C8 H8 119.5 . .
C9 C8 H8 119.5 . .
C8 C9 C10 123.3(3) . .
C8 C9 C3 118.4(3) . .
C10 C9 C3 118.4(3) . .
C11 C10 C9 120.5(3) . .
C11 C10 H10 119.8 . .
C9 C10 H10 119.8 . .
C10 C11 C12 121.3(3) . .
C10 C11 H11 119.4 . .
C12 C11 H11 119.4 . .
C4 C12 C11 120.4(3) . .
C4 C12 H12 119.8 . .
C11 C12 H12 119.8 . .
N1 C13 C14 110.7(3) . .
N1 C13 H13A 109.5 . .
C14 C13 H13A 109.5 . .
N1 C13 H13B 109.5 . .
C14 C13 H13B 109.5 . .
H13A C13 H13B 108.1 . .
C13 C14 C15 113.9(3) . .
C13 C14 H14A 108.8 . .
C15 C14 H14A 108.8 . .
C13 C14 H14B 108.8 . .
C15 C14 H14B 108.8 . .
H14A C14 H14B 107.7 . .
O3 C15 O4 125.8(3) . .
O3 C15 C14 118.0(3) . .
O4 C15 C14 116.2(3) . .
O5 C16 N2 120.8(3) . .
O5 C16 C17 122.7(3) . .
N2 C16 C17 116.5(3) . .
C21 C17 C18 120.6(3) . .
C21 C17 C16 119.3(3) . .
C18 C17 C16 120.0(3) . .
C19 C18 C17 121.1(3) . .
C19 C18 C24 119.6(3) . .
C17 C18 C24 119.2(3) . .
C27 C19 C18 120.3(3) . .
C27 C19 C20 119.9(3) . .
C18 C19 C20 119.8(3) . .
O6 C20 N2 119.7(3) . .
O6 C20 C19 123.6(3) . .
N2 C20 C19 116.7(3) . .
C17 C21 C22 119.9(3) . .
C17 C21 H21 120.1 . .
C22 C21 H21 120.1 . .
C23 C22 C21 120.4(3) . .
C23 C22 H22 119.8 . .
C21 C22 H22 119.8 . .
C22 C23 C24 121.7(3) . .
C22 C23 H23 119.1 . .
C24 C23 H23 119.1 . .
C23 C24 C25 123.2(3) . .
C23 C24 C18 118.1(3) . .
C25 C24 C18 118.6(3) . .
C26 C25 C24 120.4(3) . .
C26 C25 H25 119.8 . .
C24 C25 H25 119.8 . .
C25 C26 C27 120.7(3) . .
C25 C26 H26 119.7 . .
C27 C26 H26 119.7 . .
C19 C27 C26 120.3(3) . .
C19 C27 H27 119.8 . .
C26 C27 H27 119.8 . .
N2 C28 C29 113.0(3) . .
N2 C28 H28A 109.0 . .
C29 C28 H28A 109.0 . .
N2 C28 H28B 109.0 . .
C29 C28 H28B 109.0 . .
H28A C28 H28B 107.8 . .
C30 C29 C28 114.9(3) . .
C30 C29 H29A 108.5 . .
C28 C29 H29A 108.5 . .
C30 C29 H29B 108.5 . .
C28 C29 H29B 108.5 . .
H29A C29 H29B 107.5 . .
O7 C30 O8 125.7(3) . .
O7 C30 C29 117.0(3) . .
O8 C30 C29 117.2(3) . .
O9 C31 H31A 109.5 . .
O9 C31 H31B 109.5 . .
H31A C31 H31B 109.5 . .
O9 C31 H31C 109.5 . .
H31A C31 H31C 109.5 . .
H31B C31 H31C 109.5 . .
C1 N1 C5 124.8(3) . .
C1 N1 C13 118.6(3) . .
C5 N1 C13 116.5(3) . .
C16 N2 C20 125.4(3) . .
C16 N2 C28 117.1(3) . .
C20 N2 C28 117.4(3) . .
C15 O3 Cu1 125.2(2) . .
C15 O4 Cu1 119.6(2) . 3_666
C30 O7 Cu1 120.7(2) . .
C30 O8 Cu1 124.2(2) . 3_666
C31 O9 Cu1 121.3(2) . .
C31 O9 H9 112(3) . .
Cu1 O9 H9 126(3) . .

loop_
_geom_bond_atom_site_label_1
_geom_bond_atom_site_label_2
_geom_bond_distance
_geom_bond_site_symmetry_2
Cu1 O4 1.949(2) 3_666
Cu1 O3 1.958(2) .
Cu1 O7 1.962(2) .
Cu1 O8 1.975(2) 3_666
Cu1 O9 2.166(3) .
Cu1 Cu1 2.6080(8) 3_666
C1 O1 1.220(4) .
C1 N1 1.400(4) .
C1 C2 1.472(4) .
C2 C6 1.368(4) .
C2 C3 1.409(4) .
C3 C4 1.414(4) .
C3 C9 1.425(4) .
C4 C12 1.380(4) .
C4 C5 1.475(4) .
C5 O2 1.217(3) .
C5 N1 1.402(4) .
C6 C7 1.395(4) .
C6 H6 0.9500 .
C7 C8 1.361(4) .
C7 H7 0.9500 .
C8 C9 1.410(4) .
C8 H8 0.9500 .
C9 C10 1.424(4) .
C10 C11 1.358(4) .
C10 H10 0.9500 .
C11 C12 1.393(4) .
C11 H11 0.9500 .
C12 H12 0.9500 .
C13 N1 1.479(4) .
C13 C14 1.509(4) .
C13 H13A 0.9900 .
C13 H13B 0.9900 .
C14 C15 1.509(4) .
C14 H14A 0.9900 .
C14 H14B 0.9900 .
C15 O3 1.256(4) .
C15 O4 1.267(4) .
C16 O5 1.218(4) .
C16 N2 1.393(4) .
C16 C17 1.479(4) .
C17 C21 1.376(4) .
C17 C18 1.411(4) .
C18 C19 1.411(4) .
C18 C24 1.422(4) .
C19 C27 1.374(4) .
C19 C20 1.474(4) .
C20 O6 1.218(4) .
C20 N2 1.402(4) .
C21 C22 1.405(4) .
C21 H21 0.9500 .
C22 C23 1.354(5) .
C22 H22 0.9500 .
C23 C24 1.410(4) .
C23 H23 0.9500 .
C24 C25 1.420(5) .
C25 C26 1.369(5) .
C25 H25 0.9500 .
C26 C27 1.408(5) .
C26 H26 0.9500 .
C27 H27 0.9500 .
C28 N2 1.461(4) .
C28 C29 1.527(4) .
C28 H28A 0.9900 .
C28 H28B 0.9900 .
C29 C30 1.509(4) .
C29 H29A 0.9900 .
C29 H29B 0.9900 .
C30 O7 1.257(4) .
C30 O8 1.265(4) .
C31 O9 1.398(4) .
C31 H31A 0.9800 .
C31 H31B 0.9800 .
C31 H31C 0.9800 .
O4 Cu1 1.949(2) 3_666
O8 Cu1 1.975(2) 3_666
O9 H9 0.829(10) .

loop_
_geom_hbond_atom_site_label_D
_geom_hbond_atom_site_label_H
_geom_hbond_atom_site_label_A
_geom_hbond_distance_DH
_geom_hbond_distance_HA
_geom_hbond_distance_DA
_geom_hbond_angle_DHA
_geom_hbond_site_symmetry_A
O9 H9 O8 0.829(10) 1.973(16) 2.775(3) 162(4) 1_455

loop_
_geom_torsion_atom_site_label_1
_geom_torsion_atom_site_label_2
_geom_torsion_atom_site_label_3
_geom_torsion_atom_site_label_4
_geom_torsion
_geom_torsion_site_symmetry_1
_geom_torsion_site_symmetry_4
O1 C1 C2 C6 2.3(5) . .
N1 C1 C2 C6 -178.8(3) . .
O1 C1 C2 C3 -177.5(3) . .
N1 C1 C2 C3 1.4(5) . .
C6 C2 C3 C4 177.8(3) . .
C1 C2 C3 C4 -2.4(5) . .
C6 C2 C3 C9 -0.6(5) . .
C1 C2 C3 C9 179.2(3) . .
C2 C3 C4 C12 -178.5(3) . .
C9 C3 C4 C12 -0.1(5) . .
C2 C3 C4 C5 0.1(5) . .
C9 C3 C4 C5 178.6(3) . .
C12 C4 C5 O2 1.3(5) . .
C3 C4 C5 O2 -177.4(3) . .
C12 C4 C5 N1 -178.3(3) . .
C3 C4 C5 N1 3.0(5) . .
C3 C2 C6 C7 0.1(5) . .
C1 C2 C6 C7 -179.7(3) . .
C2 C6 C7 C8 0.6(5) . .
C6 C7 C8 C9 -0.7(5) . .
C7 C8 C9 C10 -179.1(3) . .
C7 C8 C9 C3 0.2(5) . .
C2 C3 C9 C8 0.5(5) . .
C4 C3 C9 C8 -178.0(3) . .
C2 C3 C9 C10 179.8(3) . .
C4 C3 C9 C10 1.4(5) . .
C8 C9 C10 C11 177.7(3) . .
C3 C9 C10 C11 -1.6(5) . .
C9 C10 C11 C12 0.6(5) . .
C3 C4 C12 C11 -0.9(5) . .
C5 C4 C12 C11 -179.6(3) . .
C10 C11 C12 C4 0.7(5) . .
N1 C13 C14 C15 -166.9(3) . .
C13 C14 C15 O3 2.6(4) . .
C13 C14 C15 O4 -178.9(3) . .
O5 C16 C17 C21 0.7(5) . .
N2 C16 C17 C21 -177.8(3) . .
O5 C16 C17 C18 179.0(3) . .
N2 C16 C17 C18 0.5(5) . .
C21 C17 C18 C19 -179.5(3) . .
C16 C17 C18 C19 2.3(5) . .
C21 C17 C18 C24 1.5(5) . .
C16 C17 C18 C24 -176.8(3) . .
C17 C18 C19 C27 -179.1(3) . .
C24 C18 C19 C27 0.0(5) . .
C17 C18 C19 C20 0.2(5) . .
C24 C18 C19 C20 179.3(3) . .
C27 C19 C20 O6 -5.5(5) . .
C18 C19 C20 O6 175.2(3) . .
C27 C19 C20 N2 174.0(3) . .
C18 C19 C20 N2 -5.3(5) . .
C18 C17 C21 C22 -1.0(5) . .
C16 C17 C21 C22 177.2(3) . .
C17 C21 C22 C23 -0.5(5) . .
C21 C22 C23 C24 1.6(5) . .
C22 C23 C24 C25 179.8(3) . .
C22 C23 C24 C18 -1.1(5) . .
C19 C18 C24 C23 -179.5(3) . .
C17 C18 C24 C23 -0.4(5) . .
C19 C18 C24 C25 -0.4(5) . .
C17 C18 C24 C25 178.7(3) . .
C23 C24 C25 C26 179.9(4) . .
C18 C24 C25 C26 0.9(5) . .
C24 C25 C26 C27 -0.9(6) . .
C18 C19 C27 C26 0.0(5) . .
C20 C19 C27 C26 -179.3(3) . .
C25 C26 C27 C19 0.5(5) . .
N2 C28 C29 C30 99.9(3) . .
C28 C29 C30 O7 -139.7(3) . .
C28 C29 C30 O8 44.4(4) . .
O1 C1 N1 C5 -179.0(3) . .
C2 C1 N1 C5 2.1(5) . .
O1 C1 N1 C13 -1.1(5) . .
C2 C1 N1 C13 180.0(3) . .
O2 C5 N1 C1 176.2(3) . .
C4 C5 N1 C1 -4.2(5) . .
O2 C5 N1 C13 -1.8(5) . .
C4 C5 N1 C13 177.8(3) . .
C14 C13 N1 C1 -93.5(3) . .
C14 C13 N1 C5 84.6(3) . .
O5 C16 N2 C20 175.2(3) . .
C17 C16 N2 C20 -6.2(5) . .
O5 C16 N2 C28 -0.8(5) . .
C17 C16 N2 C28 177.7(3) . .
O6 C20 N2 C16 -171.9(3) . .
C19 C20 N2 C16 8.6(5) . .
O6 C20 N2 C28 4.2(5) . .
C19 C20 N2 C28 -175.3(3) . .
C29 C28 N2 C16 92.7(3) . .
C29 C28 N2 C20 -83.7(4) . .
O4 C15 O3 Cu1 0.0(5) . .
C14 C15 O3 Cu1 178.3(2) . .
O4 Cu1 O3 C15 -0.6(6) 3_666 .
O7 Cu1 O3 C15 -86.6(3) . .
O8 Cu1 O3 C15 82.6(3) 3_666 .
O9 Cu1 O3 C15 179.2(3) . .
Cu1 Cu1 O3 C15 -0.1(2) 3_666 .
O3 C15 O4 Cu1 0.2(4) . 3_666
C14 C15 O4 Cu1 -178.2(2) . 3_666
O8 C30 O7 Cu1 3.8(4) . .
C29 C30 O7 Cu1 -171.7(2) . .
O4 Cu1 O7 C30 -90.9(2) 3_666 .
O3 Cu1 O7 C30 78.5(2) . .
O8 Cu1 O7 C30 -15.6(6) 3_666 .
O9 Cu1 O7 C30 170.0(2) . .
Cu1 Cu1 O7 C30 -3.7(2) 3_666 .
O7 C30 O8 Cu1 -0.8(4) . 3_666
C29 C30 O8 Cu1 174.72(19) . 3_666
O4 Cu1 O9 C31 -168.8(3) 3_666 .
O3 Cu1 O9 C31 11.2(3) . .
O7 Cu1 O9 C31 -78.8(3) . .
O8 Cu1 O9 C31 102.2(3) 3_666 .
